data_4302744
loop_
_publ_author_name
'Biplab Biswas'
'Ulrich Pieper'
'Thomas Weyherm\"uller'
'Phalguni Chaudhuri'

_publ_section_title
;
Polynuclear Nickel(II) Complexes: A Magnetostructural Study of NiII4,
NiII6, and NiII9 Species with Oxime Ligands
;
_journal_name_full 'Inorganic Chemistry'
_journal_page_first 6781
_journal_page_last 6793
_journal_paper_doi 10.1021/ic9007608
_journal_volume 48
_journal_year 2009
_chemical_formula_moiety 'C45 H52 Br4 N8 Ni4 O13, 2.5(C H4 O)'
_chemical_formula_sum 'C47.5 H62 Br4 N8 Ni4 O15.5'
_chemical_formula_weight 1547.53
_chemical_name_systematic
; 
 ? 
;
_space_group_IT_number 2
_symmetry_cell_setting triclinic
_symmetry_space_group_name_Hall '-P 1'
_symmetry_space_group_name_H-M 'P -1'
_atom_sites_solution_hydrogens geom
_atom_sites_solution_primary direct
_atom_sites_solution_secondary difmap
_audit_creation_method SHELXL-97
_cell_angle_alpha 72.583(6)
_cell_angle_beta 79.072(8)
_cell_angle_gamma 69.254(8)
_cell_formula_units_Z 2
_cell_length_a 11.7718(11)
_cell_length_b 14.5404(15)
_cell_length_c 18.589(2)
_cell_measurement_temperature 100(2)
_cell_volume 2826.6(5)
_computing_cell_refinement 'Nonius Collect Software'
_computing_data_collection 'Nonius Collect Software'
_computing_data_reduction 'Nonius Collect Software'
_computing_structure_refinement 'SHELXL-97 (Sheldrick, 1997)'
_computing_structure_solution 'SHELXS-97 (Sheldrick, 1990)'
_diffrn_ambient_temperature 100(2)
_diffrn_measured_fraction_theta_full 0.930
_diffrn_measured_fraction_theta_max 0.930
_diffrn_measurement_device_type 'Nonius KappaCCD'
_diffrn_measurement_method '1473 images at 0.3 deg. stepwise rotation in omega and phi. 42 sec./frame'
_diffrn_radiation_monochromator graphite
_diffrn_radiation_source 'rotating anode, 50 kV, 80 mA'
_diffrn_radiation_type MoK\a
_diffrn_radiation_wavelength 0.71073
_diffrn_reflns_av_R_equivalents 0.0338
_diffrn_reflns_av_sigmaI/netI 0.0572
_diffrn_reflns_limit_h_max 14
_diffrn_reflns_limit_h_min -13
_diffrn_reflns_limit_k_max 17
_diffrn_reflns_limit_k_min -17
_diffrn_reflns_limit_l_max 22
_diffrn_reflns_limit_l_min -22
_diffrn_reflns_number 19476
_diffrn_reflns_theta_full 26.00
_diffrn_reflns_theta_max 26.00
_diffrn_reflns_theta_min 2.28
_exptl_absorpt_coefficient_mu 4.212
_exptl_absorpt_correction_T_max 0.907
_exptl_absorpt_correction_T_min 0.623
_exptl_absorpt_correction_type multi-scan
_exptl_absorpt_process_details 'SADABS, Vers. 2006/1, Bruker AXS (2006)'
_exptl_crystal_colour green
_exptl_crystal_density_diffrn 1.818
_exptl_crystal_density_method 'not measured'
_exptl_crystal_description 'translucent parallelepiped'
_exptl_crystal_F_000 1558
_exptl_crystal_size_max 0.10
_exptl_crystal_size_mid 0.02
_exptl_crystal_size_min 0.02
_refine_diff_density_max 0.630
_refine_diff_density_min -0.578
_refine_diff_density_rms 0.091
_refine_ls_extinction_method none
_refine_ls_goodness_of_fit_ref 1.036
_refine_ls_hydrogen_treatment mixed
_refine_ls_matrix_type full
_refine_ls_number_parameters 743
_refine_ls_number_reflns 10343
_refine_ls_number_restraints 4
_refine_ls_restrained_S_all 1.036
_refine_ls_R_factor_all 0.0562
_refine_ls_R_factor_gt 0.0358
_refine_ls_shift/su_max 0.001
_refine_ls_shift/su_mean 0.000
_refine_ls_structure_factor_coef Fsqd
_refine_ls_weighting_details 'calc w=1/[\s^2^(Fo^2^)+(0.0000P)^2^+2.8808P] where P=(Fo^2^+2Fc^2^)/3'
_refine_ls_weighting_scheme calc
_refine_ls_wR_factor_gt 0.0618
_refine_ls_wR_factor_ref 0.0673
_reflns_number_gt 8096
_reflns_number_total 10343
_reflns_threshold_expression >2sigma(I)
_cod_data_source_file ic9007608_si_002_1.cif
_cod_data_source_block 1
_cod_depositor_comments
;
The following automatic conversions were performed:
'_symmetry_cell_setting' value 'Triclinic' changed to 'triclinic'
according to '/home/saulius/struct/CIF-dictionaries/cif_core.dic'
dictionary named 'cif_core.dic' version 2.4.1 from
2010-06-29.

'_exptl_absorpt_correction_type' value 'Multi-Scan' changed
to 'multi-scan' according to
'/home/saulius/struct/CIF-dictionaries/cif_core.dic' dictionary named
'cif_core.dic' version 2.4.1 from 2010-06-29.

Automatic conversion script
Id: cif_fix_enum 1527 2010-12-29 10:47:43Z saulius 
;
_cod_database_code 4302744

loop_
_symmetry_equiv_pos_as_xyz
'x, y, z'
'-x, -y, -z'

loop_
_atom_site_label
_atom_site_type_symbol
_atom_site_fract_x
_atom_site_fract_y
_atom_site_fract_z
_atom_site_U_iso_or_equiv
_atom_site_adp_type
_atom_site_occupancy
_atom_site_symmetry_multiplicity
_atom_site_calc_flag
_atom_site_refinement_flags
_atom_site_disorder_assembly
_atom_site_disorder_group
Ni1 Ni -0.11437(4) 0.19925(3) -0.44215(2) 0.01385(11) Uani 1 1 d . . .
Ni2 Ni -0.10973(4) 0.07287(3) -0.28682(2) 0.01224(10) Uani 1 1 d . . .
Ni3 Ni -0.18272(4) -0.19742(3) -0.08951(2) 0.01372(11) Uani 1 1 d . . .
Ni4 Ni -0.41349(4) -0.24457(3) -0.03865(2) 0.01334(10) Uani 1 1 d . . .
O1 O -0.1303(2) 0.07162(19) -0.12627(13) 0.0188(6) Uani 1 1 d D . .
H1 H -0.153(3) 0.025(2) -0.133(2) 0.023 Uiso 1 1 d D . .
N2 N -0.0831(3) 0.1127(2) -0.19764(16) 0.0152(7) Uani 1 1 d . . .
C3 C -0.0400(3) 0.1831(3) -0.1997(2) 0.0165(8) Uani 1 1 d . . .
H3 H -0.0483 0.2023 -0.1539 0.020 Uiso 1 1 calc R . .
C4 C 0.0209(3) 0.2363(3) -0.26656(19) 0.0160(8) Uani 1 1 d . . .
C5 C 0.0748(3) 0.3009(3) -0.2544(2) 0.0180(8) Uani 1 1 d . . .
H5 H 0.0685 0.3100 -0.2051 0.022 Uiso 1 1 calc R . .
C6 C 0.1372(3) 0.3515(3) -0.3137(2) 0.0175(8) Uani 1 1 d . . .
C7 C 0.1442(3) 0.3431(3) -0.3870(2) 0.0190(8) Uani 1 1 d . . .
H7 H 0.1866 0.3797 -0.4273 0.023 Uiso 1 1 calc R . .
C8 C 0.0895(3) 0.2815(3) -0.40107(19) 0.0160(8) Uani 1 1 d . . .
C9 C 0.0287(3) 0.2250(3) -0.34044(19) 0.0142(8) Uani 1 1 d . . .
O10 O -0.0153(2) 0.16119(17) -0.35505(12) 0.0140(5) Uani 1 1 d . . .
C11 C 0.1033(3) 0.2638(3) -0.4782(2) 0.0179(8) Uani 1 1 d . . .
H11A H 0.1520 0.3049 -0.5135 0.022 Uiso 1 1 calc R . .
H11B H 0.1492 0.1914 -0.4755 0.022 Uiso 1 1 calc R . .
N12 N -0.0150(3) 0.2901(2) -0.50947(16) 0.0165(7) Uani 1 1 d . . .
C13 C 0.0086(4) 0.2538(3) -0.5794(2) 0.0204(9) Uani 1 1 d . . .
H13A H 0.0642 0.1828 -0.5699 0.024 Uiso 1 1 calc R . .
H13B H 0.0487 0.2965 -0.6206 0.024 Uiso 1 1 calc R . .
C14 C -0.1104(4) 0.2589(3) -0.60354(19) 0.0213(9) Uani 1 1 d . . .
H14A H -0.1616 0.3308 -0.6193 0.026 Uiso 1 1 calc R . .
H14B H -0.0927 0.2293 -0.6475 0.026 Uiso 1 1 calc R . .
N15 N -0.1782(3) 0.2026(2) -0.54050(16) 0.0173(7) Uani 1 1 d . . .
C16 C -0.1433(3) 0.0958(3) -0.5453(2) 0.0172(8) Uani 1 1 d . . .
H16A H -0.0542 0.0639 -0.5424 0.021 Uiso 1 1 calc R . .
H16B H -0.1615 0.0959 -0.5952 0.021 Uiso 1 1 calc R . .
C17 C -0.2083(3) 0.0320(3) -0.48379(19) 0.0143(8) Uani 1 1 d . . .
C18 C -0.2768(3) -0.0159(3) -0.5032(2) 0.0178(8) Uani 1 1 d . . .
H18 H -0.2855 -0.0062 -0.5549 0.021 Uiso 1 1 calc R . .
C19 C -0.3325(3) -0.0780(3) -0.4473(2) 0.0173(8) Uani 1 1 d . . .
C20 C -0.3236(3) -0.0907(3) -0.3719(2) 0.0157(8) Uani 1 1 d . . .
H20 H -0.3627 -0.1332 -0.3344 0.019 Uiso 1 1 calc R . .
C21 C -0.2577(3) -0.0420(3) -0.34990(19) 0.0137(8) Uani 1 1 d . . .
C22 C -0.1975(3) 0.0190(3) -0.40688(19) 0.0146(8) Uani 1 1 d . . .
O23 O -0.1286(2) 0.06298(17) -0.38965(12) 0.0131(5) Uani 1 1 d . . .
C24 C -0.2581(3) -0.0593(3) -0.26842(19) 0.0135(8) Uani 1 1 d . . .
H24 H -0.3037 -0.1010 -0.2365 0.016 Uiso 1 1 calc R . .
N25 N -0.2025(3) -0.0234(2) -0.23606(15) 0.0137(6) Uani 1 1 d . . .
O26 O -0.2134(2) -0.05010(17) -0.15801(12) 0.0152(5) Uani 1 1 d . . .
Br28 Br 0.21603(4) 0.43416(3) -0.29398(2) 0.02357(10) Uani 1 1 d . . .
C29 C -0.0766(4) 0.4011(3) -0.5245(2) 0.0233(9) Uani 1 1 d . . .
H29A H -0.0875 0.4227 -0.4779 0.035 Uiso 1 1 calc R . .
H29B H -0.1565 0.4178 -0.5423 0.035 Uiso 1 1 calc R . .
H29C H -0.0267 0.4363 -0.5634 0.035 Uiso 1 1 calc R . .
C30 C -0.3115(3) 0.2517(3) -0.5461(2) 0.0228(9) Uani 1 1 d . . .
H30A H -0.3324 0.2473 -0.5933 0.034 Uiso 1 1 calc R . .
H30B H -0.3339 0.3233 -0.5459 0.034 Uiso 1 1 calc R . .
H30C H -0.3561 0.2171 -0.5029 0.034 Uiso 1 1 calc R . .
Br31 Br -0.42102(4) -0.14688(3) -0.47508(2) 0.02466(10) Uani 1 1 d . . .
N40 N -0.0471(3) -0.2563(2) -0.16306(16) 0.0156(7) Uani 1 1 d . . .
O41 O 0.0604(2) -0.23578(18) -0.17011(13) 0.0172(6) Uani 1 1 d . . .
C43 C -0.0492(3) -0.3161(3) -0.20093(19) 0.0161(8) Uani 1 1 d . . .
H43 H 0.0256 -0.3477 -0.2267 0.019 Uiso 1 1 calc R . .
C44 C -0.1565(3) -0.3400(3) -0.2080(2) 0.0164(8) Uani 1 1 d . . .
C45 C -0.1403(3) -0.4070(3) -0.2527(2) 0.0195(8) Uani 1 1 d . . .
H45 H -0.0602 -0.4410 -0.2714 0.023 Uiso 1 1 calc R . .
C46 C -0.2377(4) -0.4242(3) -0.2699(2) 0.0225(9) Uani 1 1 d . . .
C47 C -0.3558(4) -0.3734(3) -0.2452(2) 0.0249(9) Uani 1 1 d . . .
H47 H -0.4230 -0.3828 -0.2602 0.030 Uiso 1 1 calc R . .
C48 C -0.3761(3) -0.3097(3) -0.1992(2) 0.0179(8) Uani 1 1 d . . .
C49 C -0.2763(3) -0.2944(3) -0.17797(19) 0.0156(8) Uani 1 1 d . . .
O50 O -0.3002(2) -0.23200(17) -0.13363(12) 0.0136(5) Uani 1 1 d . . .
C51 C -0.5040(3) -0.2485(3) -0.1747(2) 0.0197(8) Uani 1 1 d . . .
H51A H -0.5131 -0.1752 -0.1931 0.024 Uiso 1 1 calc R . .
H51B H -0.5638 -0.2615 -0.1981 0.024 Uiso 1 1 calc R . .
N52 N -0.5313(3) -0.2747(2) -0.09054(16) 0.0155(7) Uani 1 1 d . . .
C53 C -0.6484(3) -0.2010(3) -0.0695(2) 0.0223(9) Uani 1 1 d . . .
H53A H -0.7167 -0.2115 -0.0865 0.027 Uiso 1 1 calc R . .
H53B H -0.6478 -0.1308 -0.0951 0.027 Uiso 1 1 calc R . .
C54 C -0.6673(3) -0.2147(3) 0.0157(2) 0.0204(9) Uani 1 1 d . . .
H54A H -0.7370 -0.1573 0.0281 0.025 Uiso 1 1 calc R . .
H54B H -0.6873 -0.2782 0.0404 0.025 Uiso 1 1 calc R . .
N55 N -0.5559(3) -0.2192(2) 0.04581(16) 0.0159(7) Uani 1 1 d . . .
C56 C -0.5694(3) -0.1178(3) 0.0561(2) 0.0184(8) Uani 1 1 d . . .
H56A H -0.6433 -0.0975 0.0908 0.022 Uiso 1 1 calc R . .
H56B H -0.5816 -0.0671 0.0066 0.022 Uiso 1 1 calc R . .
C57 C -0.4618(3) -0.1157(3) 0.0872(2) 0.0166(8) Uani 1 1 d . . .
Br68 Br -0.21229(4) -0.51469(4) -0.33122(3) 0.03807(12) Uani 1 1 d . . .
C58 C -0.4767(3) -0.0954(3) 0.1571(2) 0.0195(8) Uani 1 1 d . . .
H58 H -0.5533 -0.0871 0.1865 0.023 Uiso 1 1 calc R . .
C59 C -0.3799(3) -0.0870(3) 0.1843(2) 0.0196(8) Uani 1 1 d . . .
C60 C -0.2695(3) -0.0952(3) 0.1414(2) 0.0184(8) Uani 1 1 d . . .
H60 H -0.2054 -0.0861 0.1600 0.022 Uiso 1 1 calc R . .
Br71 Br -0.40043(4) -0.06620(3) 0.28291(2) 0.02940(11) Uani 1 1 d . . .
C61 C -0.2505(3) -0.1169(3) 0.0705(2) 0.0163(8) Uani 1 1 d . . .
C62 C -0.3472(3) -0.1306(3) 0.04419(19) 0.0148(8) Uani 1 1 d . . .
O63 O -0.3363(2) -0.15196(17) -0.02177(12) 0.0140(5) Uani 1 1 d . . .
C64 C -0.1295(3) -0.1248(3) 0.0299(2) 0.0175(8) Uani 1 1 d . . .
H64 H -0.0760 -0.1042 0.0493 0.021 Uiso 1 1 calc R . .
N65 N -0.0903(3) -0.1575(2) -0.02997(16) 0.0169(7) Uani 1 1 d . . .
O66 O 0.0309(2) -0.1620(2) -0.05465(14) 0.0231(6) Uani 1 1 d D . .
H66 H 0.046(4) -0.187(3) -0.0935(17) 0.028 Uiso 1 1 d D . .
C69 C -0.5356(4) -0.3795(3) -0.0641(2) 0.0254(9) Uani 1 1 d . . .
H69A H -0.6040 -0.3839 -0.0843 0.038 Uiso 1 1 calc R . .
H69B H -0.5466 -0.3987 -0.0086 0.038 Uiso 1 1 calc R . .
H69C H -0.4591 -0.4257 -0.0817 0.038 Uiso 1 1 calc R . .
C70 C -0.5383(4) -0.2955(3) 0.1199(2) 0.0231(9) Uani 1 1 d . . .
H70A H -0.4648 -0.2988 0.1392 0.035 Uiso 1 1 calc R . .
H70B H -0.5292 -0.3623 0.1134 0.035 Uiso 1 1 calc R . .
H70C H -0.6093 -0.2760 0.1559 0.035 Uiso 1 1 calc R . .
O80 O -0.2618(2) 0.29835(18) -0.40693(13) 0.0201(6) Uani 1 1 d . . .
C81 C -0.3167(3) 0.2710(3) -0.3416(2) 0.0185(8) Uani 1 1 d . . .
O82 O -0.2760(2) 0.19237(18) -0.29189(13) 0.0175(6) Uani 1 1 d . . .
C83 C -0.4427(4) 0.3422(3) -0.3257(2) 0.0322(11) Uani 1 1 d . . .
H83A H -0.4951 0.3026 -0.2949 0.048 Uiso 1 1 calc R . .
H83B H -0.4777 0.3821 -0.3736 0.048 Uiso 1 1 calc R . .
H83C H -0.4370 0.3881 -0.2982 0.048 Uiso 1 1 calc R . .
O90 O -0.1417(2) -0.34278(18) -0.00944(13) 0.0187(6) Uani 1 1 d . . .
C91 C -0.2048(4) -0.4004(3) 0.0228(2) 0.0192(9) Uani 1 1 d . . .
O92 O -0.3169(2) -0.38091(18) 0.01507(13) 0.0189(6) Uani 1 1 d . . .
C93 C -0.1444(4) -0.5005(3) 0.0760(2) 0.0267(9) Uani 1 1 d . . .
H93A H -0.0630 -0.5322 0.0532 0.040 Uiso 1 1 calc R . .
H93B H -0.1938 -0.5456 0.0854 0.040 Uiso 1 1 calc R . .
H93C H -0.1371 -0.4889 0.1240 0.040 Uiso 1 1 calc R . .
O100 O 0.0510(2) -0.05617(18) -0.27327(13) 0.0141(5) Uani 1 1 d D . .
H100 H 0.044(3) -0.110(2) -0.2390(18) 0.018 Uiso 1 1 d D . .
C101 C 0.1628(3) -0.0467(3) -0.2615(2) 0.0213(9) Uani 1 1 d . . .
H10A H 0.1754 0.0147 -0.2971 0.032 Uiso 1 1 calc R . .
H10B H 0.2309 -0.1064 -0.2697 0.032 Uiso 1 1 calc R . .
H10C H 0.1585 -0.0419 -0.2095 0.032 Uiso 1 1 calc R . .
O110 O -0.3773(10) 0.4846(6) -0.5052(4) 0.100(4) Uani 0.50 1 d PD . .
H110 H -0.3646 0.4336 -0.4678 0.150 Uiso 0.50 1 calc PR . .
C111 C -0.4125(12) 0.5738(8) -0.4799(7) 0.091(5) Uani 0.50 1 d PD . .
H11C H -0.4607 0.5643 -0.4307 0.137 Uiso 0.50 1 calc PR . .
H11D H -0.4618 0.6308 -0.5166 0.137 Uiso 0.50 1 calc PR . .
H11E H -0.3396 0.5883 -0.4748 0.137 Uiso 0.50 1 calc PR . .
O120 O 0.0204(3) -0.3621(3) 0.09683(17) 0.0470(9) Uani 1 1 d . . .
H120 H -0.0164 -0.3598 0.0615 0.070 Uiso 1 1 calc R . .
C121 C 0.1466(4) -0.4038(4) 0.0802(2) 0.0379(11) Uani 1 1 d . . .
H12A H 0.1725 -0.3638 0.0314 0.057 Uiso 1 1 calc R . .
H12B H 0.1656 -0.4741 0.0776 0.057 Uiso 1 1 calc R . .
H12C H 0.1898 -0.4028 0.1200 0.057 Uiso 1 1 calc R . .
O130 O 0.2863(3) -0.3033(2) -0.24398(18) 0.0347(7) Uani 1 1 d . . .
H130 H 0.2222 -0.2934 -0.2144 0.052 Uiso 1 1 calc R . .
C131 C 0.3343(4) -0.4066(3) -0.2429(2) 0.0285(10) Uani 1 1 d . . .
H13C H 0.3793 -0.4441 -0.1982 0.043 Uiso 1 1 calc R . .
H13D H 0.3895 -0.4150 -0.2888 0.043 Uiso 1 1 calc R . .
H13E H 0.2675 -0.4330 -0.2411 0.043 Uiso 1 1 calc R . .

loop_
_atom_site_aniso_label
_atom_site_aniso_U_11
_atom_site_aniso_U_22
_atom_site_aniso_U_33
_atom_site_aniso_U_23
_atom_site_aniso_U_13
_atom_site_aniso_U_12
Ni1 0.0175(3) 0.0138(2) 0.0095(2) -0.00313(18) 0.0014(2) -0.0053(2)
Ni2 0.0138(2) 0.0138(2) 0.0087(2) -0.00308(17) 0.00180(19) -0.00513(19)
Ni3 0.0110(2) 0.0163(2) 0.0113(2) -0.00229(18) 0.00191(19) -0.00365(19)
Ni4 0.0118(2) 0.0139(2) 0.0122(2) -0.00265(18) 0.00270(19) -0.00398(19)
O1 0.0249(15) 0.0253(15) 0.0078(12) -0.0053(11) 0.0077(11) -0.0137(12)
N2 0.0128(16) 0.0177(16) 0.0116(15) -0.0021(12) 0.0026(13) -0.0038(13)
C3 0.018(2) 0.0179(19) 0.0129(19) -0.0075(15) -0.0035(16) -0.0005(16)
C4 0.016(2) 0.0146(18) 0.0135(18) -0.0024(15) -0.0013(16) -0.0007(15)
C5 0.020(2) 0.0173(19) 0.0164(19) -0.0069(15) -0.0039(17) -0.0029(16)
C6 0.021(2) 0.0115(18) 0.022(2) -0.0039(15) -0.0058(17) -0.0062(16)
C7 0.020(2) 0.0178(19) 0.020(2) -0.0044(16) 0.0019(17) -0.0081(17)
C8 0.016(2) 0.0155(19) 0.0141(19) -0.0036(15) -0.0014(16) -0.0021(16)
C9 0.0130(19) 0.0124(18) 0.0160(19) -0.0055(15) 0.0000(16) -0.0020(15)
O10 0.0184(14) 0.0147(13) 0.0095(12) -0.0042(10) 0.0006(11) -0.0061(11)
C11 0.019(2) 0.0159(19) 0.018(2) -0.0031(15) 0.0052(17) -0.0086(16)
N12 0.0215(17) 0.0152(16) 0.0130(16) -0.0053(12) -0.0006(14) -0.0051(13)
C13 0.032(2) 0.020(2) 0.0099(18) -0.0042(15) 0.0064(17) -0.0125(18)
C14 0.036(2) 0.019(2) 0.0073(18) 0.0003(15) 0.0025(17) -0.0128(18)
N15 0.0193(17) 0.0190(16) 0.0118(15) -0.0010(13) 0.0017(14) -0.0081(14)
C16 0.022(2) 0.0167(19) 0.0142(19) -0.0049(15) 0.0006(16) -0.0075(16)
C17 0.017(2) 0.0130(18) 0.0107(18) -0.0029(14) 0.0001(16) -0.0031(15)
C18 0.019(2) 0.019(2) 0.0134(19) -0.0049(15) -0.0022(16) -0.0035(16)
C19 0.014(2) 0.0173(19) 0.022(2) -0.0078(16) -0.0016(17) -0.0049(16)
C20 0.0141(19) 0.0160(19) 0.0169(19) -0.0047(15) 0.0005(16) -0.0051(15)
C21 0.0112(18) 0.0118(18) 0.0126(18) -0.0009(14) 0.0022(15) -0.0006(15)
C22 0.0136(19) 0.0146(18) 0.0150(19) -0.0066(15) -0.0001(16) -0.0021(15)
O23 0.0178(14) 0.0129(12) 0.0097(12) -0.0020(10) -0.0005(11) -0.0074(11)
C24 0.0120(19) 0.0152(18) 0.0127(18) -0.0039(14) 0.0051(15) -0.0065(15)
N25 0.0124(16) 0.0154(15) 0.0091(15) -0.0028(12) 0.0036(13) -0.0022(13)
O26 0.0208(14) 0.0166(13) 0.0063(12) -0.0013(10) 0.0029(11) -0.0071(11)
Br28 0.0241(2) 0.0226(2) 0.0299(2) -0.00914(17) -0.00471(18) -0.01126(17)
C29 0.034(2) 0.0150(19) 0.020(2) -0.0032(16) -0.0022(18) -0.0081(18)
C30 0.026(2) 0.024(2) 0.017(2) -0.0026(16) -0.0044(18) -0.0065(18)
Br31 0.0228(2) 0.0271(2) 0.0306(2) -0.01094(17) -0.00555(18) -0.01107(17)
N40 0.0128(16) 0.0137(15) 0.0148(16) 0.0004(12) 0.0017(13) -0.0027(13)
O41 0.0094(13) 0.0208(14) 0.0194(14) -0.0034(11) 0.0041(11) -0.0066(11)
C43 0.016(2) 0.0168(19) 0.0085(17) 0.0013(15) 0.0039(15) -0.0034(16)
C44 0.016(2) 0.0149(18) 0.0142(19) 0.0005(15) 0.0036(16) -0.0059(16)
C45 0.020(2) 0.0156(19) 0.019(2) -0.0030(16) 0.0052(17) -0.0046(16)
C46 0.029(2) 0.023(2) 0.018(2) -0.0104(16) 0.0049(18) -0.0104(18)
C47 0.027(2) 0.029(2) 0.024(2) -0.0117(18) 0.0024(19) -0.0144(19)
C48 0.018(2) 0.019(2) 0.0148(19) -0.0026(15) 0.0024(16) -0.0082(16)
C49 0.021(2) 0.0159(19) 0.0091(17) -0.0014(14) 0.0026(16) -0.0077(16)
O50 0.0124(13) 0.0168(13) 0.0105(12) -0.0043(10) 0.0045(10) -0.0054(11)
C51 0.020(2) 0.024(2) 0.0162(19) -0.0038(16) -0.0012(17) -0.0101(17)
N52 0.0135(16) 0.0189(16) 0.0133(15) -0.0045(13) 0.0032(13) -0.0064(13)
C53 0.013(2) 0.029(2) 0.026(2) -0.0136(18) 0.0031(17) -0.0049(17)
C54 0.014(2) 0.027(2) 0.024(2) -0.0148(17) 0.0055(17) -0.0088(17)
N55 0.0147(16) 0.0186(16) 0.0144(16) -0.0050(13) 0.0034(13) -0.0070(13)
C56 0.0129(19) 0.019(2) 0.021(2) -0.0074(16) 0.0011(16) -0.0010(16)
C57 0.016(2) 0.0150(19) 0.0160(19) -0.0036(15) 0.0001(16) -0.0029(16)
Br68 0.0338(3) 0.0482(3) 0.0456(3) -0.0356(2) 0.0095(2) -0.0161(2)
C58 0.014(2) 0.022(2) 0.021(2) -0.0072(16) 0.0055(17) -0.0070(17)
C59 0.019(2) 0.025(2) 0.0153(19) -0.0119(16) 0.0064(17) -0.0052(17)
C60 0.016(2) 0.021(2) 0.018(2) -0.0064(16) -0.0023(17) -0.0056(16)
Br71 0.0222(2) 0.0495(3) 0.0249(2) -0.0242(2) 0.00682(18) -0.0136(2)
C61 0.015(2) 0.0133(18) 0.0176(19) -0.0032(15) -0.0007(16) -0.0021(15)
C62 0.017(2) 0.0112(18) 0.0140(19) -0.0023(14) 0.0013(16) -0.0038(15)
O63 0.0119(13) 0.0175(13) 0.0114(12) -0.0042(10) 0.0034(10) -0.0051(11)
C64 0.0124(19) 0.020(2) 0.017(2) -0.0026(16) -0.0021(16) -0.0034(16)
N65 0.0080(16) 0.0236(17) 0.0140(16) -0.0023(13) 0.0030(13) -0.0032(13)
O66 0.0113(14) 0.0426(17) 0.0168(14) -0.0111(13) 0.0048(12) -0.0104(13)
C69 0.030(2) 0.022(2) 0.027(2) -0.0091(17) 0.0027(19) -0.0116(18)
C70 0.028(2) 0.024(2) 0.0128(19) -0.0026(16) 0.0074(17) -0.0096(18)
O80 0.0235(15) 0.0193(14) 0.0133(13) -0.0035(11) 0.0019(12) -0.0044(12)
C81 0.019(2) 0.021(2) 0.016(2) -0.0091(16) -0.0032(17) -0.0026(17)
O82 0.0158(14) 0.0195(14) 0.0130(13) -0.0033(11) 0.0028(11) -0.0034(11)
C83 0.024(2) 0.033(2) 0.019(2) -0.0039(18) 0.0035(18) 0.0098(19)
O90 0.0159(14) 0.0175(13) 0.0158(13) 0.0021(11) 0.0023(11) -0.0043(11)
C91 0.023(2) 0.018(2) 0.0101(19) -0.0043(15) 0.0030(17) -0.0009(17)
O92 0.0166(14) 0.0165(13) 0.0190(14) -0.0012(11) 0.0016(12) -0.0040(11)
C93 0.024(2) 0.022(2) 0.022(2) 0.0040(17) 0.0007(18) -0.0023(18)
O100 0.0131(13) 0.0156(13) 0.0132(13) -0.0029(10) 0.0025(11) -0.0067(11)
C101 0.016(2) 0.021(2) 0.027(2) -0.0038(17) -0.0040(18) -0.0079(17)
O110 0.151(9) 0.051(5) 0.032(4) 0.003(4) 0.003(5) 0.030(6)
C111 0.083(10) 0.081(10) 0.083(10) 0.014(8) -0.027(8) -0.014(8)
O120 0.037(2) 0.070(2) 0.0311(18) -0.0231(17) -0.0096(15) -0.0013(18)
C121 0.037(3) 0.046(3) 0.031(3) -0.002(2) 0.001(2) -0.022(2)
O130 0.0217(16) 0.0323(17) 0.055(2) -0.0231(15) 0.0111(15) -0.0118(13)
C131 0.028(2) 0.032(2) 0.031(2) -0.0153(19) 0.003(2) -0.013(2)

loop_
_atom_type_symbol
_atom_type_description
_atom_type_scat_dispersion_real
_atom_type_scat_dispersion_imag
_atom_type_scat_source
C C 0.0033 0.0016 'International Tables Vol C Tables 4.2.6.8 and 6.1.1.4'
H H 0.0000 0.0000 'International Tables Vol C Tables 4.2.6.8 and 6.1.1.4'
N N 0.0061 0.0033 'International Tables Vol C Tables 4.2.6.8 and 6.1.1.4'
O O 0.0106 0.0060 'International Tables Vol C Tables 4.2.6.8 and 6.1.1.4'
Ni Ni 0.3393 1.1124 'International Tables Vol C Tables 4.2.6.8 and 6.1.1.4'
Br Br -0.2901 2.4595 'International Tables Vol C Tables 4.2.6.8 and 6.1.1.4'

loop_
_geom_angle_atom_site_label_1
_geom_angle_atom_site_label_2
_geom_angle_atom_site_label_3
_geom_angle
_geom_angle_site_symmetry_1
_geom_angle_site_symmetry_3
_geom_angle_publ_flag
O80 Ni1 O23 106.41(10) . . ?
O80 Ni1 O10 99.11(10) . . ?
O23 Ni1 O10 79.27(9) . . ?
O80 Ni1 N12 102.62(11) . . ?
O23 Ni1 N12 150.64(11) . . ?
O10 Ni1 N12 92.06(11) . . ?
O80 Ni1 N15 97.08(11) . . ?
O23 Ni1 N15 92.94(10) . . ?
O10 Ni1 N15 163.46(11) . . ?
N12 Ni1 N15 87.68(11) . . ?
O80 Ni1 Ni2 87.54(7) . . ?
O23 Ni1 Ni2 43.58(6) . . ?
O10 Ni1 Ni2 43.07(7) . . ?
N12 Ni1 Ni2 135.12(8) . . ?
N15 Ni1 Ni2 134.92(8) . . ?
N25 Ni2 O10 169.32(10) . . ?
N25 Ni2 O23 91.11(10) . . ?
O10 Ni2 O23 78.48(9) . . ?
N25 Ni2 N2 101.30(12) . . ?
O10 Ni2 N2 89.28(11) . . ?
O23 Ni2 N2 166.81(11) . . ?
N25 Ni2 O82 88.44(10) . . ?
O10 Ni2 O82 93.76(9) . . ?
O23 Ni2 O82 89.31(9) . . ?
N2 Ni2 O82 86.59(11) . . ?
N25 Ni2 O100 86.81(10) . . ?
O10 Ni2 O100 91.29(9) . . ?
O23 Ni2 O100 92.86(9) . . ?
N2 Ni2 O100 92.30(10) . . ?
O82 Ni2 O100 174.81(9) . . ?
N25 Ni2 Ni1 128.42(8) . . ?
O10 Ni2 Ni1 43.17(7) . . ?
O23 Ni2 Ni1 42.58(6) . . ?
N2 Ni2 Ni1 124.29(8) . . ?
O82 Ni2 Ni1 73.12(6) . . ?
O100 Ni2 Ni1 111.56(7) . . ?
O50 Ni3 N65 169.29(10) . . ?
O50 Ni3 N40 89.92(11) . . ?
N65 Ni3 N40 100.59(12) . . ?
O50 Ni3 O63 79.57(9) . . ?
N65 Ni3 O63 89.83(11) . . ?
N40 Ni3 O63 169.17(11) . . ?
O50 Ni3 O26 96.38(9) . . ?
N65 Ni3 O26 85.29(11) . . ?
N40 Ni3 O26 92.59(10) . . ?
O63 Ni3 O26 91.17(9) . . ?
O50 Ni3 O90 90.63(10) . . ?
N65 Ni3 O90 87.37(11) . . ?
N40 Ni3 O90 89.84(10) . . ?
O63 Ni3 O90 87.70(9) . . ?
O26 Ni3 O90 172.58(10) . . ?
O50 Ni3 Ni4 42.61(6) . . ?
N65 Ni3 Ni4 127.03(8) . . ?
N40 Ni3 Ni4 127.03(9) . . ?
O63 Ni3 Ni4 42.29(7) . . ?
O26 Ni3 Ni4 111.07(7) . . ?
O90 Ni3 Ni4 72.71(7) . . ?
O92 Ni4 O63 104.23(10) . . ?
O92 Ni4 O50 97.26(10) . . ?
O63 Ni4 O50 80.19(9) . . ?
O92 Ni4 N52 102.88(11) . . ?
O63 Ni4 N52 152.47(11) . . ?
O50 Ni4 N52 91.73(10) . . ?
O92 Ni4 N55 97.66(11) . . ?
O63 Ni4 N55 95.22(10) . . ?
O50 Ni4 N55 165.06(10) . . ?
N52 Ni4 N55 85.85(11) . . ?
O92 Ni4 Ni3 87.72(7) . . ?
O63 Ni4 Ni3 43.03(6) . . ?
O50 Ni4 Ni3 42.55(7) . . ?
N52 Ni4 Ni3 134.25(8) . . ?
N55 Ni4 Ni3 137.36(8) . . ?
C3 N2 O1 113.5(3) . . ?
C3 N2 Ni2 127.2(2) . . ?
O1 N2 Ni2 118.7(2) . . ?
N2 C3 C4 125.4(3) . . ?
C5 C4 C9 119.5(3) . . ?
C5 C4 C3 116.1(3) . . ?
C9 C4 C3 124.3(3) . . ?
C6 C5 C4 120.0(3) . . ?
C5 C6 C7 121.4(3) . . ?
C5 C6 Br28 118.7(3) . . ?
C7 C6 Br28 119.8(3) . . ?
C8 C7 C6 119.9(4) . . ?
C7 C8 C9 119.9(3) . . ?
C7 C8 C11 121.5(3) . . ?
C9 C8 C11 118.3(3) . . ?
O10 C9 C4 122.4(3) . . ?
O10 C9 C8 118.4(3) . . ?
C4 C9 C8 119.1(3) . . ?
C9 O10 Ni2 130.3(2) . . ?
C9 O10 Ni1 122.8(2) . . ?
Ni2 O10 Ni1 93.76(10) . . ?
N12 C11 C8 113.7(3) . . ?
C29 N12 C13 111.7(3) . . ?
C29 N12 C11 109.5(3) . . ?
C13 N12 C11 109.0(3) . . ?
C29 N12 Ni1 116.5(2) . . ?
C13 N12 Ni1 99.3(2) . . ?
C11 N12 Ni1 110.3(2) . . ?
N12 C13 C14 110.4(3) . . ?
N15 C14 C13 111.0(3) . . ?
C16 N15 C30 109.3(3) . . ?
C16 N15 C14 109.6(3) . . ?
C30 N15 C14 109.6(3) . . ?
C16 N15 Ni1 107.3(2) . . ?
C30 N15 Ni1 115.9(2) . . ?
C14 N15 Ni1 105.0(2) . . ?
N15 C16 C17 113.7(3) . . ?
C18 C17 C22 119.7(3) . . ?
C18 C17 C16 119.8(3) . . ?
C22 C17 C16 120.5(3) . . ?
C19 C18 C17 120.3(3) . . ?
C20 C19 C18 120.6(3) . . ?
C20 C19 Br31 119.6(3) . . ?
C18 C19 Br31 119.7(3) . . ?
C19 C20 C21 120.8(3) . . ?
C20 C21 C22 118.7(3) . . ?
C20 C21 C24 115.5(3) . . ?
C22 C21 C24 125.8(3) . . ?
O23 C22 C17 118.7(3) . . ?
O23 C22 C21 121.5(3) . . ?
C17 C22 C21 119.8(3) . . ?
C22 O23 Ni1 126.5(2) . . ?
C22 O23 Ni2 128.4(2) . . ?
Ni1 O23 Ni2 93.84(10) . . ?
N25 C24 C21 125.9(3) . . ?
C24 N25 O26 116.8(3) . . ?
C24 N25 Ni2 126.6(2) . . ?
O26 N25 Ni2 116.6(2) . . ?
N25 O26 Ni3 125.59(18) . . ?
C43 N40 O41 116.6(3) . . ?
C43 N40 Ni3 125.9(3) . . ?
O41 N40 Ni3 117.4(2) . . ?
N40 C43 C44 125.9(3) . . ?
C45 C44 C49 118.1(3) . . ?
C45 C44 C43 117.3(3) . . ?
C49 C44 C43 124.5(3) . . ?
C46 C45 C44 121.2(3) . . ?
C45 C46 C47 120.6(3) . . ?
C45 C46 Br68 120.0(3) . . ?
C47 C46 Br68 119.3(3) . . ?
C48 C47 C46 120.3(4) . . ?
C47 C48 C49 119.9(3) . . ?
C47 C48 C51 121.7(3) . . ?
C49 C48 C51 118.3(3) . . ?
O50 C49 C48 117.9(3) . . ?
O50 C49 C44 122.4(3) . . ?
C48 C49 C44 119.6(3) . . ?
C49 O50 Ni3 128.6(2) . . ?
C49 O50 Ni4 121.4(2) . . ?
Ni3 O50 Ni4 94.84(10) . . ?
N52 C51 C48 112.0(3) . . ?
C69 N52 C53 111.5(3) . . ?
C69 N52 C51 109.5(3) . . ?
C53 N52 C51 109.3(3) . . ?
C69 N52 Ni4 114.9(2) . . ?
C53 N52 Ni4 100.2(2) . . ?
C51 N52 Ni4 111.1(2) . . ?
N52 C53 C54 110.2(3) . . ?
N55 C54 C53 111.4(3) . . ?
C70 N55 C56 109.2(3) . . ?
C70 N55 C54 109.7(3) . . ?
C56 N55 C54 110.1(3) . . ?
C70 N55 Ni4 115.8(2) . . ?
C56 N55 Ni4 105.3(2) . . ?
C54 N55 Ni4 106.6(2) . . ?
N55 C56 C57 113.7(3) . . ?
C58 C57 C62 120.1(3) . . ?
C58 C57 C56 119.6(3) . . ?
C62 C57 C56 120.3(3) . . ?
C57 C58 C59 120.1(3) . . ?
C60 C59 C58 120.8(3) . . ?
C60 C59 Br71 120.1(3) . . ?
C58 C59 Br71 119.1(3) . . ?
C59 C60 C61 120.8(3) . . ?
C60 C61 C62 118.6(3) . . ?
C60 C61 C64 116.3(3) . . ?
C62 C61 C64 125.1(3) . . ?
O63 C62 C57 118.1(3) . . ?
O63 C62 C61 122.3(3) . . ?
C57 C62 C61 119.5(3) . . ?
C62 O63 Ni4 123.4(2) . . ?
C62 O63 Ni3 128.4(2) . . ?
Ni4 O63 Ni3 94.68(10) . . ?
N65 C64 C61 124.9(3) . . ?
C64 N65 O66 112.8(3) . . ?
C64 N65 Ni3 127.8(3) . . ?
O66 N65 Ni3 119.4(2) . . ?
C81 O80 Ni1 119.0(2) . . ?
O82 C81 O80 125.9(3) . . ?
O82 C81 C83 118.4(3) . . ?
O80 C81 C83 115.7(3) . . ?
C81 O82 Ni2 132.5(2) . . ?
C91 O90 Ni3 132.2(2) . . ?
O90 C91 O92 125.5(3) . . ?
O90 C91 C93 117.9(3) . . ?
O92 C91 C93 116.6(3) . . ?
C91 O92 Ni4 120.6(2) . . ?
C101 O100 Ni2 120.1(2) . . ?

loop_
_geom_bond_atom_site_label_1
_geom_bond_atom_site_label_2
_geom_bond_distance
_geom_bond_site_symmetry_2
_geom_bond_publ_flag
Ni1 O80 1.970(2) . ?
Ni1 O23 1.980(2) . ?
Ni1 O10 2.002(2) . ?
Ni1 N12 2.056(3) . ?
Ni1 N15 2.086(3) . ?
Ni1 Ni2 2.9204(7) . ?
Ni2 N25 1.986(3) . ?
Ni2 O10 1.998(2) . ?
Ni2 O23 2.018(2) . ?
Ni2 N2 2.020(3) . ?
Ni2 O82 2.103(2) . ?
Ni2 O100 2.133(2) . ?
Ni3 O50 2.002(2) . ?
Ni3 N65 2.008(3) . ?
Ni3 N40 2.014(3) . ?
Ni3 O63 2.020(2) . ?
Ni3 O26 2.082(2) . ?
Ni3 O90 2.140(2) . ?
Ni3 Ni4 2.9498(7) . ?
Ni4 O92 1.967(2) . ?
Ni4 O63 1.991(2) . ?
Ni4 O50 2.004(2) . ?
Ni4 N52 2.058(3) . ?
Ni4 N55 2.079(3) . ?
O1 N2 1.381(4) . ?
N2 C3 1.283(4) . ?
C3 C4 1.462(5) . ?
C4 C5 1.393(5) . ?
C4 C9 1.413(5) . ?
C5 C6 1.373(5) . ?
C6 C7 1.388(5) . ?
C6 Br28 1.903(4) . ?
C7 C8 1.377(5) . ?
C8 C9 1.419(5) . ?
C8 C11 1.501(5) . ?
C9 O10 1.323(4) . ?
C11 N12 1.490(5) . ?
N12 C29 1.478(4) . ?
N12 C13 1.489(4) . ?
C13 C14 1.521(5) . ?
C14 N15 1.488(4) . ?
N15 C16 1.485(4) . ?
N15 C30 1.485(5) . ?
C16 C17 1.513(5) . ?
C17 C18 1.387(5) . ?
C17 C22 1.409(5) . ?
C18 C19 1.387(5) . ?
C19 C20 1.377(5) . ?
C19 Br31 1.900(4) . ?
C20 C21 1.398(5) . ?
C21 C22 1.418(5) . ?
C21 C24 1.458(5) . ?
C22 O23 1.325(4) . ?
C24 N25 1.282(4) . ?
N25 O26 1.378(3) . ?
N40 C43 1.281(4) . ?
N40 O41 1.374(4) . ?
C43 C44 1.461(5) . ?
C44 C45 1.402(5) . ?
C44 C49 1.415(5) . ?
C45 C46 1.368(5) . ?
C46 C47 1.387(5) . ?
C46 Br68 1.899(4) . ?
C47 C48 1.375(5) . ?
C48 C49 1.414(5) . ?
C48 C51 1.516(5) . ?
C49 O50 1.327(4) . ?
C51 N52 1.495(4) . ?
N52 C69 1.470(4) . ?
N52 C53 1.485(4) . ?
C53 C54 1.518(5) . ?
C54 N55 1.493(5) . ?
N55 C70 1.484(4) . ?
N55 C56 1.492(4) . ?
C56 C57 1.502(5) . ?
C57 C58 1.384(5) . ?
C57 C62 1.412(5) . ?
C58 C59 1.387(5) . ?
C59 C60 1.375(5) . ?
C59 Br71 1.903(4) . ?
C60 C61 1.405(5) . ?
C61 C62 1.416(5) . ?
C61 C64 1.463(5) . ?
C62 O63 1.325(4) . ?
C64 N65 1.282(4) . ?
N65 O66 1.398(4) . ?
O80 C81 1.283(4) . ?
C81 O82 1.240(4) . ?
C81 C83 1.513(5) . ?
O90 C91 1.259(4) . ?
C91 O92 1.275(4) . ?
C91 C93 1.508(5) . ?
O100 C101 1.433(4) . ?
O110 C111 1.409(5) . ?
O120 C121 1.403(5) . ?
O130 C131 1.400(5) . ?
